data_2227143
loop_
_publ_author_name
'Fettouhi, Mohammed'
'Riaz Malik, Muhammad'
'Ali, Saqib'
'A. Isab, Anvarhusein'
'Ahmad, Saeed'

_publ_section_title
;
 Dicyanidobis(thiourea-\k<i>S</i>)cadmium(II) monohydrate
;
_journal_coeditor_code ZL2290
_journal_issue 8
_journal_name_full 'Acta Crystallographica Section E'
_journal_page_first m997
_journal_paper_doi 10.1107/S1600536810028710
_journal_volume 66
_journal_year 2010
_chemical_formula_iupac '[Cd (C N)2 (C H4 N2 S)2], H2 O'
_chemical_formula_moiety 'C4 H8 Cd N6 S2, H2 O'
_chemical_formula_sum 'C4 H10 Cd N6 O S2'
_chemical_formula_weight 334.70
_chemical_name_systematic
;
Dicyanidobis(thiourea-\k<i>S</i>)cadmium(II) monohydrate
;
_space_group_IT_number 13
_symmetry_cell_setting monoclinic
_symmetry_space_group_name_Hall '-P 2yac'
_symmetry_space_group_name_H-M 'P 1 2/n 1'
_atom_sites_solution_hydrogens geom
_atom_sites_solution_primary direct
_atom_sites_solution_secondary difmap
_audit_creation_method SHELXL-97
_cell_angle_alpha 90.00
_cell_angle_beta 98.7380(10)
_cell_angle_gamma 90.00
_cell_formula_units_Z 2
_cell_length_a 10.5955(6)
_cell_length_b 4.0782(3)
_cell_length_c 13.4127(8)
_cell_measurement_reflns_used 7211
_cell_measurement_temperature 294(2)
_cell_measurement_theta_max 28.31
_cell_measurement_theta_min 2.29
_cell_volume 572.84(6)
_computing_cell_refinement '<i>SAINT</i> (Bruker, 2008)'
_computing_data_collection '<i>SMART</i> (Bruker, 2008)'
_computing_data_reduction '<i>SAINT</i> (Bruker, 2008)'
_computing_molecular_graphics '<i>ORTEP-3</i> (Farrugia, 1997)'
_computing_publication_material '<i>SHELXTL</i> (Sheldrick, 2008)'
_computing_structure_refinement '<i>SHELXL97</i> (Sheldrick, 2008)'
_computing_structure_solution '<i>SHELXS97</i> (Sheldrick, 2008)'
_diffrn_ambient_temperature 294(2)
_diffrn_measured_fraction_theta_full 0.999
_diffrn_measured_fraction_theta_max 0.999
_diffrn_measurement_device_type 'Bruker SMART APEX area-detector'
_diffrn_measurement_method \w
_diffrn_radiation_monochromator graphite
_diffrn_radiation_source 'normal-focus sealed tube'
_diffrn_radiation_type MoK\a
_diffrn_radiation_wavelength 0.71073
_diffrn_reflns_av_R_equivalents 0.0172
_diffrn_reflns_av_sigmaI/netI 0.0139
_diffrn_reflns_limit_h_max 14
_diffrn_reflns_limit_h_min -14
_diffrn_reflns_limit_k_max 5
_diffrn_reflns_limit_k_min -5
_diffrn_reflns_limit_l_max 17
_diffrn_reflns_limit_l_min -17
_diffrn_reflns_number 7211
_diffrn_reflns_theta_full 28.31
_diffrn_reflns_theta_max 28.31
_diffrn_reflns_theta_min 2.29
_exptl_absorpt_coefficient_mu 2.251
_exptl_absorpt_correction_T_max 0.6142
_exptl_absorpt_correction_T_min 0.5614
_exptl_absorpt_correction_type multi-scan
_exptl_absorpt_process_details '(SADABS; Sheldrick, 1996)'
_exptl_crystal_colour yellow
_exptl_crystal_density_diffrn 1.940
_exptl_crystal_density_method 'not measured'
_exptl_crystal_description parallelepiped
_exptl_crystal_F_000 328
_exptl_crystal_size_max 0.29
_exptl_crystal_size_mid 0.28
_exptl_crystal_size_min 0.24
_refine_diff_density_max 0.727
_refine_diff_density_min -0.735
_refine_ls_extinction_coef 0.072(2)
_refine_ls_extinction_expression Fc^*^=kFc[1+0.001xFc^2^\l^3^/sin(2\q)]^-1/4^
_refine_ls_extinction_method '<i>SHELXL97</i> (Sheldrick, 2008)'
_refine_ls_goodness_of_fit_ref 1.099
_refine_ls_hydrogen_treatment refall
_refine_ls_matrix_type full
_refine_ls_number_parameters 86
_refine_ls_number_reflns 1430
_refine_ls_number_restraints 0
_refine_ls_restrained_S_all 1.099
_refine_ls_R_factor_all 0.0182
_refine_ls_R_factor_gt 0.0175
_refine_ls_shift/su_max 0.000
_refine_ls_shift/su_mean 0.000
_refine_ls_structure_factor_coef Fsqd
_refine_ls_weighting_details 'calc w=1/[\s^2^(Fo^2^)+(0.0181P)^2^+0.3434P] where P=(Fo^2^+2Fc^2^)/3'
_refine_ls_weighting_scheme calc
_refine_ls_wR_factor_gt 0.0421
_refine_ls_wR_factor_ref 0.0426
_reflns_number_gt 1376
_reflns_number_total 1430
_reflns_threshold_expression I>2sigma(I)
_cod_data_source_file zl2290.cif
_cod_data_source_block I
_cod_original_sg_symbol_H-M 'P 2/n'
_cod_database_code 2227143
_cod_database_fobs_code 2227143

loop_
_symmetry_equiv_pos_as_xyz
'x, y, z'
'-x+1/2, y, -z+1/2'
'-x, -y, -z'
'x-1/2, -y, z-1/2'

loop_
_atom_site_type_symbol
_atom_site_label
_atom_site_fract_x
_atom_site_fract_y
_atom_site_fract_z
_atom_site_U_iso_or_equiv
_atom_site_adp_type
_atom_site_calc_flag
_atom_site_refinement_flags
_atom_site_occupancy
_atom_site_disorder_assembly
_atom_site_disorder_group
Cd Cd1 0.2500 -0.06581(5) 0.2500 0.03756(9) Uani d S 1 . .
S S1 0.35766(4) 0.31297(11) 0.39821(3) 0.03220(11) Uani d . 1 . .
C C1 0.06927(16) -0.2357(5) 0.29604(12) 0.0340(3) Uani d . 1 . .
C C2 0.28176(16) 0.2070(4) 0.49904(12) 0.0322(3) Uani d . 1 . .
N N1 -0.02293(17) -0.3264(6) 0.31974(14) 0.0499(4) Uani d . 1 . .
N N2 0.16014(18) 0.2695(6) 0.49815(14) 0.0535(5) Uani d . 1 . .
N N3 0.3466(2) 0.0687(6) 0.57851(14) 0.0518(5) Uani d . 1 . .
O O1 0.7500 0.2524(6) 0.2500 0.0451(5) Uani d S 1 . .
H H1 0.811(3) 0.376(7) 0.267(2) 0.059(8) Uiso d . 1 . .
H H2 0.121(3) 0.355(8) 0.451(2) 0.068(9) Uiso d . 1 . .
H H3 0.127(3) 0.243(7) 0.551(2) 0.056(7) Uiso d . 1 . .
H H4 0.429(4) 0.021(8) 0.578(3) 0.078(10) Uiso d . 1 . .
H H5 0.313(3) 0.013(7) 0.619(3) 0.064(9) Uiso d . 1 . .

loop_
_atom_site_aniso_label
_atom_site_aniso_U_11
_atom_site_aniso_U_22
_atom_site_aniso_U_33
_atom_site_aniso_U_12
_atom_site_aniso_U_13
_atom_site_aniso_U_23
Cd1 0.02792(11) 0.05064(14) 0.03652(12) 0.000 0.01265(7) 0.000
S1 0.0315(2) 0.0395(2) 0.02651(18) -0.00063(16) 0.00713(14) 0.00102(16)
C1 0.0321(8) 0.0416(9) 0.0291(7) 0.0028(7) 0.0072(6) 0.0029(7)
C2 0.0352(8) 0.0371(8) 0.0249(7) -0.0004(7) 0.0063(6) -0.0031(6)
N1 0.0367(8) 0.0677(12) 0.0477(9) -0.0040(8) 0.0145(7) 0.0077(9)
N2 0.0403(9) 0.0892(16) 0.0338(8) 0.0155(10) 0.0148(7) 0.0124(9)
N3 0.0417(9) 0.0832(15) 0.0319(8) 0.0100(9) 0.0099(7) 0.0164(9)
O1 0.0373(10) 0.0563(13) 0.0423(10) 0.000 0.0076(8) 0.000

loop_
_atom_type_symbol
_atom_type_description
_atom_type_scat_dispersion_real
_atom_type_scat_dispersion_imag
_atom_type_scat_source
C C 0.0033 0.0016 'International Tables Vol C Tables 4.2.6.8 and 6.1.1.4'
H H 0.0000 0.0000 'International Tables Vol C Tables 4.2.6.8 and 6.1.1.4'
N N 0.0061 0.0033 'International Tables Vol C Tables 4.2.6.8 and 6.1.1.4'
S S 0.1246 0.1234 'International Tables Vol C Tables 4.2.6.8 and 6.1.1.4'
Cd Cd -0.8075 1.2024 'International Tables Vol C Tables 4.2.6.8 and 6.1.1.4'
O O 0.0106 0.0060 'International Tables Vol C Tables 4.2.6.8 and 6.1.1.4'

loop_
_geom_angle_atom_site_label_1
_geom_angle_atom_site_label_2
_geom_angle_atom_site_label_3
_geom_angle_site_symmetry_1
_geom_angle_site_symmetry_3
_geom_angle
_geom_angle_publ_flag
C1 Cd1 C1 2 . 143.47(10) ?
C1 Cd1 S1 2 . 95.76(4) ?
C1 Cd1 S1 . . 105.48(5) ?
C1 Cd1 S1 2 2 105.48(5) ?
C1 Cd1 S1 . 2 95.76(4) ?
S1 Cd1 S1 . 2 108.26(2) ?
C2 S1 Cd1 . . 104.11(6) ?
N1 C1 Cd1 . . 179.22(18) ?
N3 C2 N2 . . 119.05(18) ?
N3 C2 S1 . . 119.80(15) ?
N2 C2 S1 . . 121.13(14) ?
C2 N2 H2 . . 120(2) ?
C2 N2 H3 . . 120.4(19) ?
H2 N2 H3 . . 119(3) ?
C2 N3 H4 . . 119(2) ?
C2 N3 H5 . . 119(3) ?
H4 N3 H5 . . 122(3) ?

loop_
_geom_bond_atom_site_label_1
_geom_bond_atom_site_label_2
_geom_bond_site_symmetry_2
_geom_bond_distance
_geom_bond_publ_flag
Cd1 C1 2 2.2108(17) ?
Cd1 C1 . 2.2108(17) ?
Cd1 S1 . 2.6363(5) ?
Cd1 S1 2 2.6363(5) ?
S1 C2 . 1.7300(17) ?
C1 N1 . 1.134(2) ?
C2 N3 . 1.305(2) ?
C2 N2 . 1.312(2) ?
N2 H2 . 0.78(3) ?
N2 H3 . 0.84(3) ?
N3 H4 . 0.90(4) ?
N3 H5 . 0.72(4) ?
O1 H1 . 0.83(3) ?

loop_
_geom_hbond_atom_site_label_D
_geom_hbond_atom_site_label_H
_geom_hbond_atom_site_label_A
_geom_hbond_site_symmetry_A
_geom_hbond_distance_DH
_geom_hbond_distance_HA
_geom_hbond_distance_DA
_geom_hbond_angle_DHA
N3 H5 O1 3_656 0.72(4) 2.26(4) 2.961(2) 166(3)
N3 H4 S1 3_656 0.90(4) 2.61(4) 3.470(2) 159(3)
N2 H3 N1 3_556 0.84(3) 2.22(3) 3.035(2) 163(3)
N2 H2 N1 1_565 0.78(3) 2.51(3) 3.286(3) 171(3)
O1 H1 N1 1_665 0.83(3) 2.16(3) 2.988(2) 176(3)
